data_7246343
loop_
_publ_author_name
'Bogdan, Marta'
'Siera\'nski, Tomasz'
'\'Swi\;atkowski, Marcin'
'Trz\;esowska-Kruszy\'nska, Agata'

_publ_section_title
;
 On structural factors determining the nature of the fluorescent
 properties of OIHMs based on 8-hydroxyquinoline
;
_journal_issue 13
_journal_name_full CrystEngComm
_journal_page_first 1993
_journal_page_last 2002
_journal_paper_doi 10.1039/D3CE00061C
_journal_volume 25
_journal_year 2023
_chemical_formula_moiety 'Cl3 Hg, C9 H8 N O, 2(H2 O)'
_chemical_formula_sum 'C9 H12 Cl3 Hg N O3'
_chemical_formula_weight 489.14
_space_group_crystal_system monoclinic
_space_group_IT_number 14
_space_group_name_Hall '-P 2yn'
_space_group_name_H-M_alt 'P 1 21/n 1'
_atom_sites_solution_hydrogens mixed
_atom_sites_solution_primary dual
_atom_sites_solution_secondary difmap
_audit_creation_method SHELXL-2018/1
_audit_update_record
;
2022-12-05 deposited with the CCDC.	2023-02-24 downloaded from the CCDC.
;
_cell_angle_alpha 90
_cell_angle_beta 95.846(3)
_cell_angle_gamma 90
_cell_formula_units_Z 4
_cell_length_a 13.7376(4)
_cell_length_b 4.3663(2)
_cell_length_c 22.5270(8)
_cell_measurement_reflns_used 7883
_cell_measurement_temperature 100.0(1)
_cell_measurement_theta_max 32.0050
_cell_measurement_theta_min 4.4690
_cell_volume 1344.20(9)
_computing_cell_refinement 'CrysAlisPro 1.171.40.68a (Rigaku OD, 2019)'
_computing_data_collection 'CrysAlisPro 1.171.40.68a (Rigaku OD, 2019)'
_computing_data_reduction 'CrysAlisPro 1.171.40.68a (Rigaku OD, 2019)'
_computing_molecular_graphics
;XP in SHELXTL (Sheldrick, 2008)
 ORTEP-3 W v. 1.062 (Farrugia 2012)
;
_computing_publication_material
;SHELXL-2018/1 (Sheldrick, 2018) and
 PLATON (Spek, 2009)
;
_computing_structure_refinement 'SHELXL-2018/1 (Sheldrick, 2018)'
_computing_structure_solution 'SHELXT (Sheldrick, 2015a)'
_diffrn_ambient_environment N~2~
_diffrn_ambient_temperature 100.0(1)
_diffrn_detector 'CCD plate'
_diffrn_detector_type 'Pilatus 300K'
_diffrn_measured_fraction_theta_full 0.997
_diffrn_measured_fraction_theta_max 0.997
_diffrn_measurement_device 'four-circle diffractometer'
_diffrn_measurement_device_type 'XtaLAB Synergy, Dualflex, Pilatus 300K'
_diffrn_measurement_method '\w scans'
_diffrn_radiation_monochromator mirror
_diffrn_radiation_probe x-ray
_diffrn_radiation_type MoK\a
_diffrn_radiation_wavelength 0.71073
_diffrn_reflns_av_R_equivalents 0.0330
_diffrn_reflns_av_unetI/netI 0.0214
_diffrn_reflns_Laue_measured_fraction_full 0.997
_diffrn_reflns_Laue_measured_fraction_max 0.997
_diffrn_reflns_limit_h_max 16
_diffrn_reflns_limit_h_min -16
_diffrn_reflns_limit_k_max 5
_diffrn_reflns_limit_k_min -5
_diffrn_reflns_limit_l_max 26
_diffrn_reflns_limit_l_min -26
_diffrn_reflns_number 14421
_diffrn_reflns_point_group_measured_fraction_full 0.997
_diffrn_reflns_point_group_measured_fraction_max 0.997
_diffrn_reflns_theta_full 25.011
_diffrn_reflns_theta_max 25.011
_diffrn_reflns_theta_min 3.637
_diffrn_source 'micro-focus sealed X-ray tube'
_diffrn_source_type 'PhotonJet (Mo) X-ray Source'
_exptl_absorpt_coefficient_mu 12.040
_exptl_absorpt_correction_T_max 0.798
_exptl_absorpt_correction_T_min 0.041
_exptl_absorpt_correction_type gaussian
_exptl_absorpt_process_details
;
CrysAlisPro 1.171.40.68a (Rigaku Oxford Diffraction, 2019)
Numerical absorption correction based on gaussian integration over
			a multifaceted crystal model
Empirical absorption correction using spherical harmonics,
 implemented in SCALE3 ABSPACK scaling algorithm.
;
_exptl_crystal_colour colourless
_exptl_crystal_density_diffrn 2.417
_exptl_crystal_description stick
_exptl_crystal_F_000 912
_exptl_crystal_size_max 0.596
_exptl_crystal_size_mid 0.086
_exptl_crystal_size_min 0.056
_refine_diff_density_max 0.637
_refine_diff_density_min -0.724
_refine_diff_density_rms 0.097
_refine_ls_extinction_method none
_refine_ls_goodness_of_fit_ref 1.046
_refine_ls_hydrogen_treatment constr
_refine_ls_matrix_type full
_refine_ls_number_parameters 155
_refine_ls_number_reflns 2373
_refine_ls_number_restraints 0
_refine_ls_restrained_S_all 1.046
_refine_ls_R_factor_all 0.0159
_refine_ls_R_factor_gt 0.0144
_refine_ls_shift/su_max 0.005
_refine_ls_shift/su_mean 0.000
_refine_ls_structure_factor_coef Fsqd
_refine_ls_weighting_details 'w=1/[\s^2^(Fo^2^)+(0.0100P)^2^+1.6707P] where P=(Fo^2^+2Fc^2^)/3'
_refine_ls_weighting_scheme calc
_refine_ls_wR_factor_gt 0.0338
_refine_ls_wR_factor_ref 0.0342
_reflns_Friedel_coverage 0.000
_reflns_number_gt 2234
_reflns_number_total 2373
_reflns_threshold_expression 'I > 2\s(I)'
_cod_data_source_file d3ce00061c2.cif
_cod_data_source_block mz1008
_cod_depositor_comments 'Adding full bibliography for 7246339--7246352.cif.'
_cod_original_sg_symbol_H-M 'P 21/n'
_cod_database_code 7246343
_shelx_shelxl_version_number 2018/1
_shelx_space_group_comment
;
The symmetry employed for this shelxl refinement is uniquely defined
by the following loop, which should always be used as a source of
symmetry information in preference to the above space-group names.
They are only intended as comments.
;

loop_
_space_group_symop_operation_xyz
'x, y, z'
'-x+1/2, y+1/2, -z+1/2'
'-x, -y, -z'
'x-1/2, -y-1/2, z-1/2'

loop_
_atom_site_label
_atom_site_type_symbol
_atom_site_fract_x
_atom_site_fract_y
_atom_site_fract_z
_atom_site_U_iso_or_equiv
_atom_site_adp_type
_atom_site_occupancy
_atom_site_site_symmetry_order
_atom_site_calc_flag
_atom_site_refinement_flags_posn
_atom_site_refinement_flags_adp
_atom_site_refinement_flags_occupancy
_atom_site_disorder_assembly
_atom_site_disorder_group
Hg1 Hg 0.62604(2) -0.02361(2) 0.71545(2) 0.01331(5) Uani 1 1 d . . . . .
Cl1 Cl 0.56682(5) -0.03525(15) 0.61464(3) 0.01494(14) Uani 1 1 d . . . . .
Cl2 Cl 0.71288(5) -0.01010(15) 0.81136(3) 0.01620(15) Uani 1 1 d . . . . .
Cl3 Cl 0.50439(5) 0.47661(14) 0.74778(3) 0.01505(14) Uani 1 1 d . . . . .
N1 N 0.29879(16) 0.7046(5) 0.60323(10) 0.0119(5) Uani 1 1 d . . . . .
H1N H 0.283902 0.743627 0.640406 0.014 Uiso 1 1 d R U . . .
C1 C 0.3698(2) 0.5113(6) 0.59225(14) 0.0150(6) Uani 1 1 d . . . . .
H1 H 0.409888 0.422145 0.624551 0.018 Uiso 1 1 calc R U . . .
C2 C 0.3858(2) 0.4385(6) 0.53372(14) 0.0168(6) Uani 1 1 d . . . . .
H2 H 0.435801 0.297774 0.526077 0.020 Uiso 1 1 calc R U . . .
C3 C 0.3286(2) 0.5724(6) 0.48725(13) 0.0143(6) Uani 1 1 d . . . . .
H3 H 0.339447 0.524212 0.447330 0.017 Uiso 1 1 calc R U . . .
C4 C 0.25377(19) 0.7809(6) 0.49810(13) 0.0123(6) Uani 1 1 d . . . . .
C5 C 0.1926(2) 0.9286(7) 0.45214(13) 0.0155(6) Uani 1 1 d . . . . .
H5 H 0.200818 0.891185 0.411409 0.019 Uiso 1 1 calc R U . . .
C6 C 0.1213(2) 1.1265(7) 0.46735(13) 0.0160(6) Uani 1 1 d . . . . .
H6 H 0.079981 1.223394 0.436565 0.019 Uiso 1 1 calc R U . . .
C7 C 0.1080(2) 1.1894(6) 0.52728(13) 0.0158(6) Uani 1 1 d . . . . .
H7 H 0.058175 1.328046 0.536170 0.019 Uiso 1 1 calc R U . . .
C8 C 0.1661(2) 1.0528(6) 0.57312(13) 0.0146(6) Uani 1 1 d . . . . .
C9 C 0.23989(19) 0.8445(6) 0.55823(12) 0.0129(6) Uani 1 1 d . . . . .
O1 O 0.16154(15) 1.1008(5) 0.63201(9) 0.0178(4) Uani 1 1 d . . . . .
H1O H 0.115631 1.222542 0.636752 0.027 Uiso 1 1 calc R U . . .
O98 O 0.02314(16) 1.5037(4) 0.64612(10) 0.0197(5) Uani 1 1 d . . . . .
H98O H 0.014476 1.695462 0.659841 0.030 Uiso 1 1 d R U . . .
H98P H -0.021797 1.382988 0.663367 0.030 Uiso 1 1 d R U . . .
O99 O 0.29128(14) 0.7269(4) 0.72452(9) 0.0154(4) Uani 1 1 d . . . . .
H99O H 0.276201 0.916384 0.742040 0.023 Uiso 1 1 d R U . . .
H99P H 0.354301 0.696784 0.738841 0.023 Uiso 1 1 d R U . . .

loop_
_atom_site_aniso_label
_atom_site_aniso_U_11
_atom_site_aniso_U_22
_atom_site_aniso_U_33
_atom_site_aniso_U_23
_atom_site_aniso_U_13
_atom_site_aniso_U_12
Hg1 0.01400(7) 0.01570(7) 0.00995(7) 0.00078(4) -0.00013(4) 0.00124(4)
Cl1 0.0161(3) 0.0168(3) 0.0115(3) 0.0004(3) -0.0005(3) 0.0004(3)
Cl2 0.0173(3) 0.0192(3) 0.0115(3) 0.0016(3) -0.0015(3) 0.0003(2)
Cl3 0.0142(3) 0.0143(3) 0.0171(4) 0.0027(3) 0.0038(3) 0.0014(2)
N1 0.0129(11) 0.0133(11) 0.0096(12) -0.0010(9) 0.0019(9) -0.0028(9)
C1 0.0134(14) 0.0132(14) 0.0182(16) 0.0036(11) 0.0005(12) -0.0032(10)
C2 0.0136(13) 0.0139(13) 0.0235(17) -0.0022(12) 0.0047(12) -0.0014(11)
C3 0.0149(13) 0.0139(13) 0.0151(15) -0.0030(11) 0.0061(11) -0.0064(11)
C4 0.0116(13) 0.0099(13) 0.0152(15) -0.0011(11) 0.0010(11) -0.0050(10)
C5 0.0160(14) 0.0171(14) 0.0135(15) -0.0017(12) 0.0019(11) -0.0073(11)
C6 0.0155(14) 0.0171(14) 0.0144(15) 0.0027(12) -0.0031(11) -0.0018(12)
C7 0.0130(14) 0.0159(14) 0.0188(16) 0.0004(12) 0.0023(12) -0.0015(11)
C8 0.0156(14) 0.0160(14) 0.0125(15) -0.0018(11) 0.0030(11) -0.0038(11)
C9 0.0124(13) 0.0111(13) 0.0152(15) 0.0003(11) 0.0015(11) -0.0052(11)
O1 0.0222(11) 0.0201(10) 0.0117(10) -0.0018(9) 0.0040(8) 0.0066(9)
O98 0.0241(11) 0.0173(11) 0.0190(12) -0.0024(8) 0.0081(9) 0.0027(8)
O99 0.0144(10) 0.0178(10) 0.0139(10) -0.0002(8) 0.0000(8) 0.0014(8)

loop_
_atom_type_symbol
_atom_type_description
_atom_type_scat_dispersion_real
_atom_type_scat_dispersion_imag
_atom_type_scat_source
C C 0.0033 0.0016 'International Tables Vol C Tables 4.2.6.8 and 6.1.1.4'
H H 0.0000 0.0000 'International Tables Vol C Tables 4.2.6.8 and 6.1.1.4'
N N 0.0061 0.0033 'International Tables Vol C Tables 4.2.6.8 and 6.1.1.4'
O O 0.0106 0.0060 'International Tables Vol C Tables 4.2.6.8 and 6.1.1.4'
Cl Cl 0.1484 0.1585 'International Tables Vol C Tables 4.2.6.8 and 6.1.1.4'
Hg Hg -2.3894 9.2266 'International Tables Vol C Tables 4.2.6.8 and 6.1.1.4'

loop_
_geom_angle_atom_site_label_1
_geom_angle_atom_site_label_2
_geom_angle_atom_site_label_3
_geom_angle
_geom_angle_site_symmetry_1
_geom_angle_site_symmetry_3
_geom_angle_publ_flag
Cl1 Hg1 Cl2 170.10(2) . . ?
Cl1 Hg1 Cl3 94.34(2) . 1_545 ?
Cl2 Hg1 Cl3 92.27(2) . 1_545 ?
Cl1 Hg1 Cl3 96.23(2) . . ?
Cl2 Hg1 Cl3 90.10(2) . . ?
Cl3 Hg1 Cl3 98.24(2) 1_545 . ?
Hg1 Cl3 Hg1 98.24(2) 1_565 . ?
C1 N1 C9 122.1(3) . . ?
C1 N1 H1N 122.3 . . ?
C9 N1 H1N 115.5 . . ?
N1 C1 C2 120.6(3) . . ?
N1 C1 H1 119.7 . . ?
C2 C1 H1 119.7 . . ?
C3 C2 C1 119.3(3) . . ?
C3 C2 H2 120.3 . . ?
C1 C2 H2 120.3 . . ?
C2 C3 C4 120.8(3) . . ?
C2 C3 H3 119.6 . . ?
C4 C3 H3 119.6 . . ?
C3 C4 C9 117.6(3) . . ?
C3 C4 C5 123.6(3) . . ?
C9 C4 C5 118.8(3) . . ?
C6 C5 C4 119.2(3) . . ?
C6 C5 H5 120.4 . . ?
C4 C5 H5 120.4 . . ?
C5 C6 C7 121.8(3) . . ?
C5 C6 H6 119.1 . . ?
C7 C6 H6 119.1 . . ?
C8 C7 C6 120.9(3) . . ?
C8 C7 H7 119.6 . . ?
C6 C7 H7 119.6 . . ?
O1 C8 C7 126.1(3) . . ?
O1 C8 C9 115.7(2) . . ?
C7 C8 C9 118.1(3) . . ?
N1 C9 C4 119.5(2) . . ?
N1 C9 C8 119.3(3) . . ?
C4 C9 C8 121.2(3) . . ?
C8 O1 H1O 109.5 . . ?
H98O O98 H98P 105.5 . . ?
H99O O99 H99P 102.7 . . ?

loop_
_geom_bond_atom_site_label_1
_geom_bond_atom_site_label_2
_geom_bond_distance
_geom_bond_site_symmetry_2
_geom_bond_publ_flag
Hg1 Cl1 2.3336(7) . ?
Hg1 Cl2 2.3600(7) . ?
Hg1 Cl3 2.8866(7) 1_545 ?
Hg1 Cl3 2.8881(7) . ?
N1 C1 1.332(4) . ?
N1 C9 1.374(4) . ?
N1 H1N 0.8984 . ?
C1 C2 1.395(4) . ?
C1 H1 0.9500 . ?
C2 C3 1.374(4) . ?
C2 H2 0.9500 . ?
C3 C4 1.413(4) . ?
C3 H3 0.9500 . ?
C4 C9 1.414(4) . ?
C4 C5 1.420(4) . ?
C5 C6 1.375(4) . ?
C5 H5 0.9500 . ?
C6 C7 1.408(4) . ?
C6 H6 0.9500 . ?
C7 C8 1.375(4) . ?
C7 H7 0.9500 . ?
C8 O1 1.351(4) . ?
C8 C9 1.428(4) . ?
O1 H1O 0.8400 . ?
O98 H98O 0.9045 . ?
O98 H98P 0.9268 . ?
O99 H99O 0.9487 . ?
O99 H99P 0.9022 . ?

loop_
_geom_torsion_atom_site_label_1
_geom_torsion_atom_site_label_2
_geom_torsion_atom_site_label_3
_geom_torsion_atom_site_label_4
_geom_torsion
_geom_torsion_site_symmetry_1
_geom_torsion_site_symmetry_2
_geom_torsion_site_symmetry_3
_geom_torsion_site_symmetry_4
_geom_torsion_publ_flag
C9 N1 C1 C2 -1.3(4) . . . . ?
N1 C1 C2 C3 1.1(4) . . . . ?
C1 C2 C3 C4 -0.3(4) . . . . ?
C2 C3 C4 C9 -0.4(4) . . . . ?
C2 C3 C4 C5 179.5(3) . . . . ?
C3 C4 C5 C6 179.6(3) . . . . ?
C9 C4 C5 C6 -0.5(4) . . . . ?
C4 C5 C6 C7 0.7(4) . . . . ?
C5 C6 C7 C8 -0.3(4) . . . . ?
C6 C7 C8 O1 178.4(3) . . . . ?
C6 C7 C8 C9 -0.3(4) . . . . ?
C1 N1 C9 C4 0.6(4) . . . . ?
C1 N1 C9 C8 -179.1(2) . . . . ?
C3 C4 C9 N1 0.2(4) . . . . ?
C5 C4 C9 N1 -179.7(2) . . . . ?
C3 C4 C9 C8 179.9(2) . . . . ?
C5 C4 C9 C8 0.0(4) . . . . ?
O1 C8 C9 N1 1.3(4) . . . . ?
C7 C8 C9 N1 -179.9(2) . . . . ?
O1 C8 C9 C4 -178.4(2) . . . . ?
C7 C8 C9 C4 0.4(4) . . . . ?
